data_7045679
loop_
_publ_author_name
'Zhan, Shun-Ze'
'Jiang, Xia'
'Zheng, Ji'
'Huang, Xin-Da'
'Chen, Guang-Hui'
'Li, Dan'

_publ_section_title
;
 A luminescent supramolecular
 Cu<sub>2</sub>I<sub>2</sub>(NH<sub>3</sub>)<sub>2</sub>-sandwiched
 Cu<sub>3</sub>(pyrazolate)<sub>3</sub> adduct as a temperature sensor.
;
_journal_issue 11
_journal_name_full 'Dalton transactions (Cambridge, England : 2003)'
_journal_page_first 3679
_journal_page_last 3683
_journal_paper_doi 10.1039/c8dt00069g
_journal_volume 47
_journal_year 2018
_chemical_formula_moiety 'C7 H10 N6 S'
_chemical_formula_sum 'C7 H10 N6 S'
_chemical_formula_weight 210.27
_space_group_crystal_system monoclinic
_space_group_IT_number 14
_space_group_name_Hall '-P 2yn'
_space_group_name_H-M_alt 'P 1 21/n 1'
_symmetry_space_group_name_Hall '-P 2yn'
_symmetry_space_group_name_H-M 'P 1 21/n 1'
_atom_sites_solution_hydrogens geom
_atom_sites_solution_primary direct
_atom_sites_solution_secondary difmap
_audit_creation_date 2017-03-01
_audit_creation_method
;
Olex2 1.2
(compiled 2017.02.23 svn.r3390 for OlexSys, GUI svn.r5320)
;
_audit_update_record
;
2017-12-18 deposited with the CCDC.
2018-02-06 downloaded from the CCDC.
;
_cell_angle_alpha 90.00
_cell_angle_beta 97.259(4)
_cell_angle_gamma 90.00
_cell_formula_units_Z 4
_cell_length_a 8.9716(4)
_cell_length_b 6.9908(4)
_cell_length_c 16.3989(6)
_cell_measurement_reflns_used 2050
_cell_measurement_temperature 293(2)
_cell_measurement_theta_max 28.0006
_cell_measurement_theta_min 2.9079
_cell_volume 1020.27(8)
_computing_cell_refinement
;
CrysAlisPro, Agilent Technologies,
Version 1.171.36.21 (release 14-08-2012 CrysAlis171 .NET)
(compiled Sep 14 2012,17:21:16)
;
_computing_data_collection
;
CrysAlisPro, Agilent Technologies,
Version 1.171.36.21 (release 14-08-2012 CrysAlis171 .NET)
(compiled Sep 14 2012,17:21:16)
;
_computing_data_reduction
;
CrysAlisPro, Agilent Technologies,
Version 1.171.36.21 (release 14-08-2012 CrysAlis171 .NET)
(compiled Sep 14 2012,17:21:16)
;
_computing_molecular_graphics 'Olex2 (Dolomanov et al., 2009)'
_computing_publication_material 'Olex2 (Dolomanov et al., 2009)'
_computing_structure_refinement 'XH (Sheldrick, 2008)'
_computing_structure_solution 'XS (Sheldrick, 2008)'
_diffrn_ambient_temperature 293(2)
_diffrn_detector_area_resol_mean 10.4098
_diffrn_measured_fraction_theta_full 0.996
_diffrn_measured_fraction_theta_max 0.996
_diffrn_measurement_details
;
#__ type_ start__ end____ width___ exp.time_
  1 omega  -23.00   15.00   1.0000   15.0000
omega____ theta____ kappa____ phi______ frames
    -        8.1402  -99.0000    0.0000 38

#__ type_ start__ end____ width___ exp.time_
  2 omega  -50.00   81.00   1.0000   15.0000
omega____ theta____ kappa____ phi______ frames
    -        8.1402    0.0000 -180.0000 131

#__ type_ start__ end____ width___ exp.time_
  3 omega  -22.00    4.00   1.0000   15.0000
omega____ theta____ kappa____ phi______ frames
    -       -8.3745  -99.0000   30.0000 26
;
_diffrn_measurement_device_type 'Xcalibur, Atlas, Gemini'
_diffrn_measurement_method '\w scans'
_diffrn_orient_matrix_UB_11 -0.0317611000
_diffrn_orient_matrix_UB_12 0.0297215000
_diffrn_orient_matrix_UB_13 0.0354004000
_diffrn_orient_matrix_UB_21 -0.0618511000
_diffrn_orient_matrix_UB_22 -0.0621735000
_diffrn_orient_matrix_UB_23 -0.0107392000
_diffrn_orient_matrix_UB_31 0.0389916000
_diffrn_orient_matrix_UB_32 -0.0744317000
_diffrn_orient_matrix_UB_33 0.0230867000
_diffrn_radiation_monochromator graphite
_diffrn_radiation_type MoK\a
_diffrn_radiation_wavelength 0.71073
_diffrn_reflns_av_R_equivalents 0.0234
_diffrn_reflns_av_unetI/netI 0.0284
_diffrn_reflns_limit_h_max 10
_diffrn_reflns_limit_h_min -9
_diffrn_reflns_limit_k_max 8
_diffrn_reflns_limit_k_min -7
_diffrn_reflns_limit_l_max 19
_diffrn_reflns_limit_l_min -18
_diffrn_reflns_number 4575
_diffrn_reflns_theta_full 24.99
_diffrn_reflns_theta_max 24.99
_diffrn_reflns_theta_min 3.17
_diffrn_source 'Enhance (Mo) X-ray Source'
_exptl_absorpt_coefficient_mu 0.289
_exptl_absorpt_correction_T_max 1.00000
_exptl_absorpt_correction_T_min 0.93922
_exptl_absorpt_correction_type multi-scan
_exptl_absorpt_process_details
;
CrysAlisPro, Agilent Technologies,
Version 1.171.36.21 (release 14-08-2012 CrysAlis171 .NET)
(compiled Sep 14 2012,17:21:16)
Empirical absorption correction using spherical harmonics,
 implemented in SCALE3 ABSPACK scaling algorithm.
;
_exptl_crystal_colour 'clear light colourless'
_exptl_crystal_colour_lustre clear
_exptl_crystal_colour_modifier light
_exptl_crystal_colour_primary colourless
_exptl_crystal_density_diffrn 1.369
_exptl_crystal_density_method 'not measured'
_exptl_crystal_description block
_exptl_crystal_F_000 440
_exptl_crystal_size_max 0.18
_exptl_crystal_size_mid 0.15
_exptl_crystal_size_min 0.12
_refine_diff_density_max 0.257
_refine_diff_density_min -0.205
_refine_diff_density_rms 0.045
_refine_ls_extinction_method none
_refine_ls_goodness_of_fit_ref 1.087
_refine_ls_hydrogen_treatment constr
_refine_ls_matrix_type full
_refine_ls_number_parameters 130
_refine_ls_number_reflns 1797
_refine_ls_number_restraints 0
_refine_ls_restrained_S_all 1.087
_refine_ls_R_factor_all 0.0549
_refine_ls_R_factor_gt 0.0432
_refine_ls_shift/su_max 0.052
_refine_ls_shift/su_mean 0.003
_refine_ls_structure_factor_coef Fsqd
_refine_ls_weighting_details 'calc w=1/[\s^2^(Fo^2^)+(0.1000P)^2^+0.0000P] where P=(Fo^2^+2Fc^2^)/3'
_refine_ls_weighting_scheme calc
_refine_ls_wR_factor_gt 0.1359
_refine_ls_wR_factor_ref 0.1502
_reflns_number_gt 1463
_reflns_number_total 1797
_reflns_threshold_expression >2sigma(I)
_cod_data_source_file c8dt00069g2.cif
_cod_data_source_block HL-293K
_cod_depositor_comments 'Adding full bibliography for 7045679--7045681.cif.'
_cod_database_code 7045679
_chemical_oxdiff_formula 'C H N S'
_reflns_odcompleteness_completeness 99.74
_reflns_odcompleteness_iscentric 1
_reflns_odcompleteness_theta 24.66
_olex2_refinement_description
;
1. Fixed Uiso
 At 1.2 times of:
  All N(H) groups
 At 1.5 times of:
  All C(H,H,H) groups
2.a Aromatic/amide H refined with riding coordinates:
 N1(H1)
2.b Idealised Me refined as rotating group:
 C1(H1A,H1B,H1C), C5(H5A,H5B,H5C), C7(H7A,H7B,H7C)
;
_olex2_submission_special_instructions 'No special instructions were received'

loop_
_space_group_symop_id
_space_group_symop_operation_xyz
1 'x, y, z'
2 '-x+1/2, y+1/2, -z+1/2'
3 '-x, -y, -z'
4 'x-1/2, -y-1/2, z-1/2'

loop_
_atom_site_label
_atom_site_type_symbol
_atom_site_fract_x
_atom_site_fract_y
_atom_site_fract_z
_atom_site_U_iso_or_equiv
_atom_site_adp_type
_atom_site_occupancy
_atom_site_calc_flag
_atom_site_refinement_flags_posn
S1 S 0.37130(7) 0.19997(10) 0.27752(3) 0.0507(3) Uani 1 d .
N6 N 0.6338(2) 0.3143(3) 0.37282(12) 0.0443(5) Uani 1 d .
C6 C 0.5480(2) 0.3022(3) 0.30147(13) 0.0351(5) Uani 1 d .
N3 N 0.6179(2) 0.3860(3) 0.24358(12) 0.0419(5) Uani 1 d .
N1 N 0.3278(2) -0.0929(3) 0.47203(12) 0.0431(5) Uani 1 d .
H1 H 0.3401 -0.1932 0.5025 0.052 Uiso 1 calc R
C4 C 0.2539(2) 0.1839(3) 0.42966(13) 0.0395(6) Uani 1 d .
C2 C 0.3843(2) -0.0753(3) 0.40090(13) 0.0385(6) Uani 1 d .
N2 N 0.2488(2) 0.0636(3) 0.49163(11) 0.0457(5) Uani 1 d .
C3 C 0.3385(2) 0.1028(3) 0.37154(12) 0.0360(5) Uani 1 d .
N4 N 0.7524(2) 0.4521(3) 0.28045(15) 0.0577(6) Uani 1 d .
N5 N 0.7599(2) 0.4087(3) 0.35640(14) 0.0566(6) Uani 1 d .
C1 C 0.4764(3) -0.2241(4) 0.36714(19) 0.0567(7) Uani 1 d .
H1A H 0.5437 -0.2797 0.4109 0.085 Uiso 1 calc GR
H1B H 0.5334 -0.1675 0.3276 0.085 Uiso 1 calc GR
H1C H 0.4119 -0.3217 0.3410 0.085 Uiso 1 calc GR
C5 C 0.1771(4) 0.3723(4) 0.42790(19) 0.0640(8) Uani 1 d .
H5A H 0.0703 0.3532 0.4214 0.096 Uiso 1 calc GR
H5B H 0.2039 0.4465 0.3827 0.096 Uiso 1 calc GR
H5C H 0.2074 0.4389 0.4785 0.096 Uiso 1 calc GR
C7 C 0.5709(3) 0.4020(5) 0.15532(15) 0.0650(8) Uani 1 d .
H7A H 0.5688 0.2771 0.1308 0.098 Uiso 1 calc GR
H7B H 0.6407 0.4816 0.1311 0.098 Uiso 1 calc GR
H7C H 0.4725 0.4578 0.1460 0.098 Uiso 1 calc GR

loop_
_atom_site_aniso_label
_atom_site_aniso_U_11
_atom_site_aniso_U_22
_atom_site_aniso_U_33
_atom_site_aniso_U_23
_atom_site_aniso_U_13
_atom_site_aniso_U_12
S1 0.0425(4) 0.0804(6) 0.0286(4) 0.0091(3) 0.0022(3) -0.0147(3)
N6 0.0413(11) 0.0516(12) 0.0399(11) 0.0037(9) 0.0052(9) -0.0060(9)
C6 0.0361(12) 0.0378(12) 0.0330(12) 0.0040(9) 0.0102(9) 0.0030(9)
N3 0.0398(11) 0.0484(11) 0.0399(11) 0.0102(9) 0.0141(8) 0.0024(9)
N1 0.0477(11) 0.0452(11) 0.0359(11) 0.0077(9) 0.0038(9) -0.0074(9)
C4 0.0391(12) 0.0460(13) 0.0337(13) 0.0002(10) 0.0056(10) -0.0060(10)
C2 0.0312(11) 0.0507(13) 0.0335(12) -0.0044(10) 0.0034(9) -0.0083(10)
N2 0.0491(12) 0.0552(12) 0.0348(11) -0.0009(9) 0.0131(9) -0.0058(10)
C3 0.0335(11) 0.0475(13) 0.0272(12) 0.0012(9) 0.0041(9) -0.0079(9)
N4 0.0449(12) 0.0661(15) 0.0639(15) 0.0120(12) 0.0142(10) -0.0099(11)
N5 0.0467(12) 0.0675(14) 0.0551(14) 0.0066(12) 0.0042(10) -0.0143(11)
C1 0.0464(15) 0.0614(16) 0.0612(18) -0.0100(14) 0.0022(12) 0.0060(12)
C5 0.0678(19) 0.0587(16) 0.068(2) -0.0015(15) 0.0178(14) 0.0060(14)
C7 0.0648(17) 0.095(2) 0.0376(15) 0.0217(14) 0.0171(12) 0.0035(16)

loop_
_atom_type_symbol
_atom_type_description
_atom_type_scat_dispersion_real
_atom_type_scat_dispersion_imag
_atom_type_scat_source
C C 0.0033 0.0016 'International Tables Vol C Tables 4.2.6.8 and 6.1.1.4'
H H 0.0000 0.0000 'International Tables Vol C Tables 4.2.6.8 and 6.1.1.4'
N N 0.0061 0.0033 'International Tables Vol C Tables 4.2.6.8 and 6.1.1.4'
S S 0.1246 0.1234 'International Tables Vol C Tables 4.2.6.8 and 6.1.1.4'

loop_
_geom_angle_atom_site_label_1
_geom_angle_atom_site_label_2
_geom_angle_atom_site_label_3
_geom_angle
C6 S1 C3 102.21(10)
C6 N6 N5 105.13(19)
N6 C6 S1 129.78(17)
N6 C6 N3 109.17(19)
N3 C6 S1 121.04(17)
C6 N3 N4 107.60(19)
C6 N3 C7 129.4(2)
N4 N3 C7 122.9(2)
C2 N1 N2 113.45(18)
N2 C4 C3 109.70(19)
N2 C4 C5 121.1(2)
C3 C4 C5 129.2(2)
N1 C2 C3 105.0(2)
N1 C2 C1 123.7(2)
C3 C2 C1 131.3(2)
C4 N2 N1 105.02(18)
C4 C3 S1 127.33(18)
C2 C3 S1 125.75(18)
C2 C3 C4 106.82(19)
N5 N4 N3 106.72(19)
N4 N5 N6 111.38(19)

loop_
_geom_bond_atom_site_label_1
_geom_bond_atom_site_label_2
_geom_bond_distance
S1 C6 1.738(2)
S1 C3 1.744(2)
N6 C6 1.319(3)
N6 N5 1.366(3)
C6 N3 1.337(3)
N3 N4 1.361(3)
N3 C7 1.460(3)
N1 C2 1.335(3)
N1 N2 1.364(3)
C4 N2 1.324(3)
C4 C3 1.410(3)
C4 C5 1.485(3)
C2 C3 1.379(3)
C2 C1 1.478(3)
N4 N5 1.275(3)
